data_4026662
loop_
_publ_author_name
'Francisco Alonso'
'Yanina Moglie'
'Gabriel Radivoy'
'Miguel Yus'

_publ_section_title
;
 Multicomponent Click Synthesis of 1,2,3-Triazoles from Epoxides in Water
 Catalyzed by Copper Nanoparticles on Activated Carbon
;
_journal_name_full 'Journal of Organic Chemistry'
_journal_page_first 8394
_journal_page_last 8405
_journal_paper_doi 10.1021/jo2016339
_journal_volume 76
_journal_year 2011
_chemical_absolute_configuration ad
_chemical_formula_moiety 'C17 H17 N3 O3 S'
_chemical_formula_sum 'C17 H17 N3 O3 S'
_chemical_formula_weight 343.40
_chemical_name_systematic
; 

 ? 

;
_space_group_IT_number 4
_symmetry_cell_setting monoclinic
_symmetry_space_group_name_Hall 'P 2yb'
_symmetry_space_group_name_H-M 'P 1 21 1'
_atom_sites_solution_hydrogens geom
_atom_sites_solution_primary direct
_atom_sites_solution_secondary difmap
_audit_creation_method SHELXL-97
_cell_angle_alpha 90.00
_cell_angle_beta 92.439(4)
_cell_angle_gamma 90.00
_cell_formula_units_Z 2
_cell_length_a 8.6956(15)
_cell_length_b 5.5642(9)
_cell_length_c 17.425(3)
_cell_measurement_reflns_used 779
_cell_measurement_temperature 295(1)
_cell_measurement_theta_max 20.6
_cell_measurement_theta_min 2.34
_cell_volume 842.3(2)
_computing_cell_refinement 'Bruker SMART V5.625'
_computing_data_collection 'Bruker SMART V5.625'
_computing_data_reduction 'Bruker SAINT V6.28A'
_computing_molecular_graphics 'SHELXTL  Rel. 6.12/V (Siemens, 1996)'
_computing_publication_material 'SHELX-97 (Sheldrick, 1997)'
_computing_structure_refinement 'SHELXL-97 (Sheldrick, 1997)'
_computing_structure_solution
;SIR92 (Altomare, Cascarano, Giacovazzo & Guagliardi, 1993)

;
_diffrn_ambient_temperature 295(1)
_diffrn_measured_fraction_theta_full 0.997
_diffrn_measured_fraction_theta_max 0.997
_diffrn_measurement_device_type 'CCD area detector'
_diffrn_measurement_method 'phi and omega scans'
_diffrn_radiation_monochromator graphite
_diffrn_radiation_source 'fine-focus sealed tube'
_diffrn_radiation_type MoK\a
_diffrn_radiation_wavelength 0.71073
_diffrn_reflns_av_R_equivalents 0.0544
_diffrn_reflns_av_sigmaI/netI 0.0910
_diffrn_reflns_limit_h_max 10
_diffrn_reflns_limit_h_min -10
_diffrn_reflns_limit_k_max 6
_diffrn_reflns_limit_k_min -6
_diffrn_reflns_limit_l_max 20
_diffrn_reflns_limit_l_min -20
_diffrn_reflns_number 7125
_diffrn_reflns_theta_full 25.04
_diffrn_reflns_theta_max 25.04
_diffrn_reflns_theta_min 2.34
_exptl_absorpt_coefficient_mu 0.212
_exptl_absorpt_correction_T_max 0.9958
_exptl_absorpt_correction_T_min 0.8751
_exptl_absorpt_correction_type multi-scan
_exptl_absorpt_process_details 'Bruker/Siemens SADABS V2.03'
_exptl_crystal_colour colorless
_exptl_crystal_density_diffrn 1.354
_exptl_crystal_description plate
_exptl_crystal_F_000 360
_exptl_crystal_size_max 0.32
_exptl_crystal_size_mid 0.05
_exptl_crystal_size_min 0.02
_refine_diff_density_max 0.140
_refine_diff_density_min -0.140
_refine_diff_density_rms 0.036
_refine_ls_abs_structure_details 'Flack H D (1983), Acta Cryst. A39, 876-881'
_refine_ls_abs_structure_Flack 0.00(11)
_refine_ls_extinction_method none
_refine_ls_goodness_of_fit_ref 0.971
_refine_ls_hydrogen_treatment constr
_refine_ls_matrix_type full
_refine_ls_number_parameters 218
_refine_ls_number_reflns 2960
_refine_ls_number_restraints 1
_refine_ls_restrained_S_all 0.971
_refine_ls_R_factor_all 0.0961
_refine_ls_R_factor_gt 0.0479
_refine_ls_shift/su_max 0.001
_refine_ls_shift/su_mean 0.000
_refine_ls_structure_factor_coef Fsqd
_refine_ls_weighting_details 'calc w=1/[\s^2^(Fo^2^)+(0.0210P)^2^] where P=(Fo^2^+2Fc^2^)/3'
_refine_ls_weighting_scheme calc
_refine_ls_wR_factor_gt 0.0809
_refine_ls_wR_factor_ref 0.0948
_reflns_number_gt 1904
_reflns_number_total 2960
_reflns_threshold_expression I>2\s(I)
_cod_data_source_file jo2016339_si_004.cif
_cod_data_source_block x
_cod_original_sg_symbol_H-M 'P 21'
_cod_database_code 4026662

loop_
_symmetry_equiv_pos_as_xyz
'x, y, z'
'-x, y+1/2, -z'

loop_
_atom_site_label
_atom_site_type_symbol
_atom_site_fract_x
_atom_site_fract_y
_atom_site_fract_z
_atom_site_U_iso_or_equiv
_atom_site_adp_type
_atom_site_occupancy
_atom_site_symmetry_multiplicity
_atom_site_calc_flag
_atom_site_refinement_flags
N1 N 0.8811(4) -0.3093(5) 0.81306(19) 0.0549(8) Uani 1 1 d .
N2 N 0.9476(4) -0.2408(5) 0.75039(19) 0.0559(9) Uani 1 1 d .
N3 N 0.9809(3) -0.0035(5) 0.75974(16) 0.0439(8) Uani 1 1 d .
C1 C 0.9386(3) 0.0740(7) 0.82859(19) 0.0442(9) Uani 1 1 d .
H1 H 0.9508 0.2276 0.8490 0.053 Uiso 1 1 calc R
C2 C 0.8738(4) -0.1214(7) 0.8625(2) 0.0443(9) Uani 1 1 d .
C3 C 0.8070(4) -0.1396(7) 0.9378(2) 0.0477(10) Uani 1 1 d .
C4 C 0.7122(4) -0.3280(7) 0.9563(2) 0.0595(11) Uani 1 1 d .
H4 H 0.6912 -0.4478 0.9201 0.071 Uiso 1 1 calc R
C5 C 0.6482(5) -0.3427(8) 1.0269(3) 0.0719(13) Uani 1 1 d .
H5 H 0.5842 -0.4708 1.0381 0.086 Uiso 1 1 calc R
C6 C 0.6790(5) -0.1679(10) 1.0805(2) 0.0723(13) Uani 1 1 d .
H6 H 0.6370 -0.1782 1.1286 0.087 Uiso 1 1 calc R
C7 C 0.7713(5) 0.0220(10) 1.0635(2) 0.0741(12) Uani 1 1 d .
H7 H 0.7917 0.1404 1.1002 0.089 Uiso 1 1 calc R
C8 C 0.8343(4) 0.0393(9) 0.9926(2) 0.0619(10) Uani 1 1 d .
H8 H 0.8952 0.1709 0.9813 0.074 Uiso 1 1 calc R
C9 C 1.0642(3) 0.1286(6) 0.70209(19) 0.0436(9) Uani 1 1 d .
H9 H 1.0359 0.2983 0.7066 0.052 Uiso 1 1 calc R
C10 C 1.2366(4) 0.1124(6) 0.71519(19) 0.0444(9) Uani 1 1 d .
C11 C 1.3082(5) -0.0805(8) 0.7518(2) 0.0622(12) Uani 1 1 d .
H11 H 1.2488 -0.2064 0.7695 0.075 Uiso 1 1 calc R
C12 C 1.4673(5) -0.0894(10) 0.7627(3) 0.0811(15) Uani 1 1 d .
H12 H 1.5137 -0.2179 0.7888 0.097 Uiso 1 1 calc R
C13 C 1.5544(5) 0.0897(13) 0.7352(3) 0.0906(17) Uani 1 1 d .
H13 H 1.6610 0.0821 0.7417 0.109 Uiso 1 1 calc R
C14 C 1.4877(5) 0.2812(10) 0.6981(3) 0.0812(15) Uani 1 1 d .
H14 H 1.5486 0.4035 0.6794 0.097 Uiso 1 1 calc R
C15 C 1.3280(5) 0.2935(8) 0.6882(2) 0.0636(12) Uani 1 1 d .
H15 H 1.2827 0.4250 0.6632 0.076 Uiso 1 1 calc R
C16 C 1.0180(3) 0.0499(8) 0.62204(17) 0.0492(9) Uani 1 1 d .
H16A H 1.0849 0.1223 0.5853 0.059 Uiso 1 1 calc R
H16B H 1.0252 -0.1235 0.6177 0.059 Uiso 1 1 calc R
O1 O 0.8600(2) 0.1282(4) 0.60726(13) 0.0520(7) Uani 1 1 d .
S1 S 0.77539(11) 0.04678(17) 0.52992(6) 0.0538(3) Uani 1 1 d .
O2 O 0.6495(3) 0.2079(5) 0.51955(18) 0.0837(10) Uani 1 1 d .
O3 O 0.8865(3) 0.0280(6) 0.47180(13) 0.0664(7) Uani 1 1 d .
C17 C 0.7075(5) -0.2366(7) 0.5520(3) 0.0738(14) Uani 1 1 d .
H17A H 0.6375 -0.2244 0.5929 0.111 Uiso 1 1 calc R
H17B H 0.7924 -0.3380 0.5677 0.111 Uiso 1 1 calc R
H17C H 0.6551 -0.3045 0.5075 0.111 Uiso 1 1 calc R

loop_
_atom_site_aniso_label
_atom_site_aniso_U_11
_atom_site_aniso_U_22
_atom_site_aniso_U_33
_atom_site_aniso_U_23
_atom_site_aniso_U_13
_atom_site_aniso_U_12
N1 0.065(2) 0.0428(19) 0.058(2) -0.0004(18) 0.0153(18) -0.0069(17)
N2 0.067(2) 0.039(2) 0.064(2) -0.0102(17) 0.0163(19) -0.0083(16)
N3 0.0406(17) 0.042(2) 0.049(2) 0.0008(15) 0.0029(14) -0.0022(15)
C1 0.045(2) 0.043(2) 0.044(2) -0.005(2) 0.0011(17) -0.0008(19)
C2 0.041(2) 0.042(2) 0.050(2) -0.001(2) 0.0008(18) 0.0029(19)
C3 0.045(2) 0.047(2) 0.050(3) 0.006(2) -0.0028(19) 0.000(2)
C4 0.065(3) 0.056(3) 0.058(3) 0.001(2) 0.007(2) -0.005(2)
C5 0.082(3) 0.069(3) 0.065(3) 0.018(3) 0.013(3) -0.007(3)
C6 0.076(3) 0.096(4) 0.046(3) 0.014(3) 0.008(2) 0.012(3)
C7 0.082(3) 0.085(3) 0.055(3) -0.003(3) 0.003(2) -0.009(3)
C8 0.064(2) 0.061(2) 0.060(3) -0.005(3) 0.006(2) -0.009(3)
C9 0.042(2) 0.041(2) 0.048(2) -0.0002(18) 0.0035(19) -0.0040(16)
C10 0.049(2) 0.048(2) 0.036(2) -0.0023(18) -0.0025(17) -0.0039(18)
C11 0.049(3) 0.069(3) 0.068(3) 0.010(2) 0.001(2) 0.001(2)
C12 0.057(3) 0.101(4) 0.085(4) 0.022(3) -0.001(3) 0.026(3)
C13 0.048(3) 0.152(6) 0.072(3) 0.012(4) -0.001(2) 0.010(4)
C14 0.050(3) 0.114(4) 0.080(4) 0.004(3) 0.007(3) -0.023(3)
C15 0.053(3) 0.068(3) 0.070(3) 0.014(2) 0.000(2) -0.006(2)
C16 0.0394(19) 0.059(2) 0.049(2) -0.001(2) -0.0026(15) 0.009(2)
O1 0.0465(14) 0.0544(16) 0.0539(15) -0.0041(13) -0.0125(12) 0.0043(12)
S1 0.0536(6) 0.0430(5) 0.0631(7) 0.0006(6) -0.0166(5) -0.0014(6)
O2 0.0707(19) 0.0630(19) 0.114(3) -0.0115(17) -0.0388(18) 0.0184(16)
O3 0.0800(17) 0.0694(17) 0.0497(15) 0.0008(17) 0.0016(14) -0.0125(19)
C17 0.068(3) 0.050(3) 0.103(4) 0.002(2) 0.000(3) -0.020(2)

loop_
_atom_type_symbol
_atom_type_description
_atom_type_scat_dispersion_real
_atom_type_scat_dispersion_imag
_atom_type_scat_source
C C 0.0033 0.0016 'International Tables Vol C Tables 4.2.6.8 and 6.1.1.4'
H H 0.0000 0.0000 'International Tables Vol C Tables 4.2.6.8 and 6.1.1.4'
N N 0.0061 0.0033 'International Tables Vol C Tables 4.2.6.8 and 6.1.1.4'
O O 0.0106 0.0060 'International Tables Vol C Tables 4.2.6.8 and 6.1.1.4'
S S 0.1246 0.1234 'International Tables Vol C Tables 4.2.6.8 and 6.1.1.4'

loop_
_geom_angle_atom_site_label_1
_geom_angle_atom_site_label_2
_geom_angle_atom_site_label_3
_geom_angle
N2 N1 C2 109.8(3)
N1 N2 N3 106.3(3)
C1 N3 N2 110.7(3)
C1 N3 C9 128.0(3)
N2 N3 C9 121.0(3)
N3 C1 C2 105.3(3)
N3 C1 H1 127.4
C2 C1 H1 127.4
N1 C2 C1 107.9(3)
N1 C2 C3 123.2(3)
C1 C2 C3 128.9(4)
C4 C3 C8 117.9(4)
C4 C3 C2 121.8(4)
C8 C3 C2 120.3(4)
C5 C4 C3 121.5(4)
C5 C4 H4 119.2
C3 C4 H4 119.2
C6 C5 C4 119.6(4)
C6 C5 H5 120.2
C4 C5 H5 120.2
C7 C6 C5 120.1(4)
C7 C6 H6 119.9
C5 C6 H6 119.9
C6 C7 C8 120.6(4)
C6 C7 H7 119.7
C8 C7 H7 119.7
C7 C8 C3 120.2(4)
C7 C8 H8 119.9
C3 C8 H8 119.9
N3 C9 C16 111.8(3)
N3 C9 C10 112.6(3)
C16 C9 C10 110.4(3)
N3 C9 H9 107.3
C16 C9 H9 107.3
C10 C9 H9 107.3
C15 C10 C11 118.1(3)
C15 C10 C9 119.2(3)
C11 C10 C9 122.7(3)
C10 C11 C12 121.1(4)
C10 C11 H11 119.5
C12 C11 H11 119.5
C13 C12 C11 119.7(4)
C13 C12 H12 120.2
C11 C12 H12 120.2
C12 C13 C14 120.8(4)
C12 C13 H13 119.6
C14 C13 H13 119.6
C13 C14 C15 119.9(4)
C13 C14 H14 120.1
C15 C14 H14 120.1
C10 C15 C14 120.5(4)
C10 C15 H15 119.7
C14 C15 H15 119.7
O1 C16 C9 106.9(2)
O1 C16 H16A 110.3
C9 C16 H16A 110.3
O1 C16 H16B 110.3
C9 C16 H16B 110.3
H16A C16 H16B 108.6
C16 O1 S1 118.0(2)
O2 S1 O3 119.68(19)
O2 S1 O1 104.89(15)
O3 S1 O1 108.75(13)
O2 S1 C17 109.6(2)
O3 S1 C17 109.7(2)
O1 S1 C17 102.89(18)
S1 C17 H17A 109.5
S1 C17 H17B 109.5
H17A C17 H17B 109.5
S1 C17 H17C 109.5
H17A C17 H17C 109.5
H17B C17 H17C 109.5

loop_
_geom_bond_atom_site_label_1
_geom_bond_atom_site_label_2
_geom_bond_distance
N1 N2 1.314(4)
N1 C2 1.357(4)
N2 N3 1.360(4)
N3 C1 1.341(4)
N3 C9 1.461(4)
C1 C2 1.370(5)
C1 H1 0.9300
C2 C3 1.461(4)
C3 C4 1.380(5)
C3 C8 1.393(6)
C4 C5 1.375(5)
C4 H4 0.9300
C5 C6 1.367(6)
C5 H5 0.9300
C6 C7 1.367(6)
C6 H6 0.9300
C7 C8 1.376(5)
C7 H7 0.9300
C8 H8 0.9300
C9 C16 1.500(4)
C9 C10 1.510(4)
C9 H9 0.9800
C10 C15 1.378(5)
C10 C11 1.383(5)
C11 C12 1.390(5)
C11 H11 0.9300
C12 C13 1.351(7)
C12 H12 0.9300
C13 C14 1.364(6)
C13 H13 0.9300
C14 C15 1.394(5)
C14 H14 0.9300
C15 H15 0.9300
C16 O1 1.454(3)
C16 H16A 0.9700
C16 H16B 0.9700
O1 S1 1.574(2)
S1 O2 1.421(3)
S1 O3 1.433(3)
S1 C17 1.733(4)
C17 H17A 0.9600
C17 H17B 0.9600
C17 H17C 0.9600
